data_4506503
loop_
_publ_author_name
'Zhang, Ying'
'Yang, Jin'
'Yang, Yan'
'Guo, Jiao'
'Ma, Jian-Fang'

_publ_section_title
;
 Syntheses, Structures, and Luminescent Properties of a Series of
 Coordination Compounds Based on (4-Carboxylphenyl)
 (4-(2&#x2032;-Carboxylphenyl)benzyl) Ether and Different N-Donor Ligands
;
_journal_issue 8
_journal_name_full 'Crystal Growth &amp; Design'
_journal_page_first 4060
_journal_paper_doi 10.1021/cg300540d
_journal_volume 12
_journal_year 2012
_chemical_formula_moiety 'C33 H24 N2 O6 Pb'
_chemical_formula_sum 'C33 H24 N2 O6 Pb'
_chemical_formula_weight 751.73
_chemical_name_systematic
;
 ?
;
_space_group_IT_number 2
_symmetry_cell_setting triclinic
_symmetry_space_group_name_Hall '-P 1'
_symmetry_space_group_name_H-M 'P -1'
_atom_sites_solution_hydrogens geom
_atom_sites_solution_primary direct
_atom_sites_solution_secondary difmap
_audit_creation_method SHELXL-97
_cell_angle_alpha 101.786(4)
_cell_angle_beta 95.302(4)
_cell_angle_gamma 110.196(4)
_cell_formula_units_Z 2
_cell_length_a 10.4190(4)
_cell_length_b 10.4980(4)
_cell_length_c 13.8930(7)
_cell_measurement_reflns_used 4166
_cell_measurement_temperature 293(2)
_cell_measurement_theta_max 29.1571
_cell_measurement_theta_min 2.9140
_cell_volume 1373.97(11)
_computing_cell_refinement CrysAlis
_computing_data_collection 'CrysAlis (Oxford Diffraction, 2006)'
_computing_data_reduction CrysAlis
_computing_structure_refinement 'SHELXL-97 (Sheldrick, 2008)'
_computing_structure_solution 'SHELXS-97 (Sheldrick, 2008)'
_diffrn_ambient_temperature 293(2)
_diffrn_detector_area_resol_mean 10.0
_diffrn_measured_fraction_theta_full 0.994
_diffrn_measured_fraction_theta_max 0.994
_diffrn_measurement_device_type 'Oxford Diffraction Gemini R Ultra'
_diffrn_measurement_method '\w scan'
_diffrn_radiation_monochromator graphite
_diffrn_radiation_source 'fine-focus sealed tube'
_diffrn_radiation_type MoK\a
_diffrn_radiation_wavelength 0.71073
_diffrn_reflns_av_R_equivalents 0.0458
_diffrn_reflns_av_sigmaI/netI 0.0703
_diffrn_reflns_limit_h_max 11
_diffrn_reflns_limit_h_min -12
_diffrn_reflns_limit_k_max 12
_diffrn_reflns_limit_k_min -10
_diffrn_reflns_limit_l_max 16
_diffrn_reflns_limit_l_min -15
_diffrn_reflns_number 8538
_diffrn_reflns_theta_full 25.03
_diffrn_reflns_theta_max 25.03
_diffrn_reflns_theta_min 2.92
_exptl_absorpt_coefficient_mu 6.191
_exptl_absorpt_correction_T_max 0.9294
_exptl_absorpt_correction_T_min 0.6372
_exptl_absorpt_correction_type multi-scan
_exptl_absorpt_process_details
;
CrysAlis (Oxford Diffraction, 2006)
;
_exptl_crystal_colour colourless
_exptl_crystal_density_diffrn 1.817
_exptl_crystal_density_method 'not measured'
_exptl_crystal_description block
_exptl_crystal_F_000 732
_exptl_crystal_size_max 0.08
_exptl_crystal_size_mid 0.01
_exptl_crystal_size_min 0.01
_refine_diff_density_max 1.531
_refine_diff_density_min -1.104
_refine_diff_density_rms 0.129
_refine_ls_extinction_method none
_refine_ls_goodness_of_fit_ref 1.050
_refine_ls_hydrogen_treatment constr
_refine_ls_matrix_type full
_refine_ls_number_parameters 379
_refine_ls_number_reflns 4837
_refine_ls_number_restraints 0
_refine_ls_restrained_S_all 1.050
_refine_ls_R_factor_all 0.0471
_refine_ls_R_factor_gt 0.0394
_refine_ls_shift/su_max 0.001
_refine_ls_shift/su_mean 0.000
_refine_ls_structure_factor_coef Fsqd
_refine_ls_weighting_details 'calc w=1/[\s^2^(Fo^2^)+(0.0246P)^2^+0.0000P] where P=(Fo^2^+2Fc^2^)/3'
_refine_ls_weighting_scheme calc
_refine_ls_wR_factor_gt 0.0715
_refine_ls_wR_factor_ref 0.0782
_reflns_number_gt 4295
_reflns_number_total 4837
_reflns_threshold_expression >2\s(I)
_cod_data_source_file cg300540d_si_002.cif
_cod_data_source_block Compound-14
_cod_depositor_comments
;
The following automatic conversions were performed:

'_symmetry_cell_setting' value 'Triclinic' changed to 'triclinic'
according to /home/saulius/struct/CIF-dictionaries/cif_core.dic
dictionary named 'cif_core.dic' version 2.4.2 from 2011-04-26.

Automatic conversion script
Id: cif_fix_values 1891 2012-01-12 08:04:46Z andrius 
;
_cod_original_cell_volume 1373.97(10)
_cod_original_sg_symbol_H-M P-1
_cod_database_code 4506503

loop_
_symmetry_equiv_pos_as_xyz
'x, y, z'
'-x, -y, -z'

loop_
_atom_site_label
_atom_site_type_symbol
_atom_site_fract_x
_atom_site_fract_y
_atom_site_fract_z
_atom_site_U_iso_or_equiv
_atom_site_adp_type
_atom_site_occupancy
_atom_site_symmetry_multiplicity
_atom_site_calc_flag
_atom_site_refinement_flags
Pb1 Pb 0.60284(2) 0.20223(2) 0.428693(19) 0.03768(10) Uani 1 1 d .
C1 C 1.6163(5) 0.0472(6) -0.3137(5) 0.0337(14) Uani 1 1 d .
C2 C 1.7464(5) 0.1594(5) -0.2486(5) 0.0333(14) Uani 1 1 d .
C3 C 1.8633(6) 0.1915(6) -0.2939(5) 0.0446(17) Uani 1 1 d .
H3 H 1.8554 0.1489 -0.3609 0.054 Uiso 1 1 calc R
C4 C 1.9909(7) 0.2859(7) -0.2404(6) 0.057(2) Uani 1 1 d .
H4 H 2.0697 0.3027 -0.2700 0.068 Uiso 1 1 calc R
C5 C 2.0000(6) 0.3541(7) -0.1437(6) 0.055(2) Uani 1 1 d .
H5 H 2.0851 0.4201 -0.1082 0.066 Uiso 1 1 calc R
C6 C 1.8850(6) 0.3267(6) -0.0979(5) 0.0454(17) Uani 1 1 d .
H6 H 1.8935 0.3742 -0.0319 0.054 Uiso 1 1 calc R
C7 C 1.7547(6) 0.2275(5) -0.1501(5) 0.0343(14) Uani 1 1 d .
C8 C 1.6340(6) 0.2011(5) -0.0960(5) 0.0379(15) Uani 1 1 d .
C9 C 1.6534(6) 0.2039(6) 0.0043(5) 0.0426(16) Uani 1 1 d .
H9 H 1.7420 0.2234 0.0380 0.051 Uiso 1 1 calc R
C10 C 1.5424(6) 0.1781(6) 0.0556(6) 0.0484(17) Uani 1 1 d .
H10 H 1.5581 0.1820 0.1233 0.058 Uiso 1 1 calc R
C11 C 1.4107(6) 0.1470(6) 0.0079(5) 0.0397(16) Uani 1 1 d .
C12 C 1.3891(6) 0.1457(6) -0.0922(5) 0.0436(16) Uani 1 1 d .
H12 H 1.3003 0.1275 -0.1251 0.052 Uiso 1 1 calc R
C13 C 1.4995(6) 0.1714(6) -0.1435(5) 0.0373(15) Uani 1 1 d .
H13 H 1.4835 0.1688 -0.2109 0.045 Uiso 1 1 calc R
C14 C 1.2906(7) 0.1054(7) 0.0617(6) 0.053(2) Uani 1 1 d .
H14A H 1.2222 0.0149 0.0246 0.064 Uiso 1 1 calc R
H14B H 1.3224 0.0975 0.1272 0.064 Uiso 1 1 calc R
C15 C 1.1230(6) 0.1912(6) 0.1251(5) 0.0407(16) Uani 1 1 d .
C16 C 1.0764(6) 0.0835(6) 0.1710(6) 0.0476(18) Uani 1 1 d .
H16 H 1.1147 0.0148 0.1651 0.057 Uiso 1 1 calc R
C17 C 0.9717(6) 0.0791(6) 0.2262(6) 0.0491(18) Uani 1 1 d .
H17 H 0.9401 0.0063 0.2572 0.059 Uiso 1 1 calc R
C18 C 0.9119(6) 0.1801(6) 0.2368(5) 0.0387(15) Uani 1 1 d .
C19 C 0.9595(6) 0.2855(6) 0.1893(5) 0.0396(15) Uani 1 1 d .
H19 H 0.9210 0.3538 0.1948 0.048 Uiso 1 1 calc R
C20 C 1.0636(6) 0.2919(6) 0.1332(5) 0.0430(16) Uani 1 1 d .
H20 H 1.0938 0.3636 0.1011 0.052 Uiso 1 1 calc R
C21 C 0.8040(6) 0.1762(7) 0.3007(6) 0.0463(17) Uani 1 1 d .
C22 C 0.2941(6) 0.1475(6) 0.5313(5) 0.0495(18) Uani 1 1 d .
H22 H 0.3288 0.0889 0.5578 0.059 Uiso 1 1 calc R
C23 C 0.1659(6) 0.1503(7) 0.5504(6) 0.0538(19) Uani 1 1 d .
H23 H 0.1142 0.0909 0.5859 0.065 Uiso 1 1 calc R
C24 C 0.1177(6) 0.2399(7) 0.5170(6) 0.056(2) Uani 1 1 d .
H24 H 0.0331 0.2438 0.5303 0.068 Uiso 1 1 calc R
C25 C 0.1951(6) 0.3269(6) 0.4624(5) 0.0424(16) Uani 1 1 d .
C26 C 0.1509(7) 0.4247(7) 0.4250(6) 0.0546(19) Uani 1 1 d .
H26 H 0.0697 0.4356 0.4403 0.066 Uiso 1 1 calc R
C27 C 0.2239(7) 0.5010(7) 0.3683(6) 0.0533(19) Uani 1 1 d .
H27 H 0.1926 0.5638 0.3448 0.064 Uiso 1 1 calc R
C28 C 0.3500(7) 0.4871(6) 0.3432(6) 0.0484(18) Uani 1 1 d .
C29 C 0.4233(8) 0.5589(7) 0.2803(6) 0.061(2) Uani 1 1 d .
H29 H 0.3915 0.6185 0.2528 0.074 Uiso 1 1 calc R
C30 C 0.5424(8) 0.5421(7) 0.2586(7) 0.070(2) Uani 1 1 d .
H30 H 0.5926 0.5901 0.2165 0.084 Uiso 1 1 calc R
C31 C 0.5876(7) 0.4520(6) 0.3004(6) 0.0528(19) Uani 1 1 d .
H31 H 0.6688 0.4411 0.2851 0.063 Uiso 1 1 calc R
C32 C 0.3990(6) 0.3956(5) 0.3809(5) 0.0371(15) Uani 1 1 d .
C33 C 0.3208(5) 0.3145(6) 0.4424(5) 0.0353(14) Uani 1 1 d .
N1 N 0.3687(5) 0.2252(5) 0.4769(4) 0.0412(13) Uani 1 1 d .
N2 N 0.5204(5) 0.3808(5) 0.3612(4) 0.0418(13) Uani 1 1 d .
O1 O 0.7563(5) 0.2729(5) 0.3090(4) 0.0606(14) Uani 1 1 d .
O2 O 0.7650(5) 0.0810(5) 0.3446(4) 0.0630(15) Uani 1 1 d .
O3 O 1.2293(4) 0.2092(4) 0.0715(4) 0.0478(12) Uani 1 1 d .
O4 O 1.5693(4) 0.0633(4) -0.3936(4) 0.0477(11) Uani 1 1 d .
O5 O 1.5639(4) -0.0649(4) -0.2851(3) 0.0388(10) Uani 1 1 d .
O1W O 2.3405(14) 0.4588(12) -0.0146(13) 0.262(7) Uani 1 1 d .

loop_
_atom_site_aniso_label
_atom_site_aniso_U_11
_atom_site_aniso_U_22
_atom_site_aniso_U_33
_atom_site_aniso_U_23
_atom_site_aniso_U_13
_atom_site_aniso_U_12
Pb1 0.03495(14) 0.04227(15) 0.03667(19) 0.00871(12) 0.01082(11) 0.01506(11)
C1 0.032(3) 0.045(3) 0.030(4) 0.004(3) 0.010(3) 0.022(3)
C2 0.036(3) 0.035(3) 0.035(4) 0.014(3) 0.015(3) 0.015(3)
C3 0.052(4) 0.044(3) 0.044(5) 0.012(3) 0.022(3) 0.022(3)
C4 0.046(4) 0.048(4) 0.075(7) 0.012(4) 0.032(4) 0.011(3)
C5 0.040(3) 0.049(4) 0.063(6) 0.001(4) 0.014(4) 0.007(3)
C6 0.042(3) 0.041(3) 0.041(5) -0.005(3) 0.011(3) 0.007(3)
C7 0.039(3) 0.031(3) 0.036(4) 0.010(3) 0.010(3) 0.016(3)
C8 0.043(3) 0.032(3) 0.042(4) 0.010(3) 0.015(3) 0.016(3)
C9 0.042(3) 0.054(4) 0.038(5) 0.012(3) 0.007(3) 0.024(3)
C10 0.057(4) 0.057(4) 0.040(5) 0.011(3) 0.020(4) 0.030(3)
C11 0.047(3) 0.046(3) 0.042(5) 0.019(3) 0.024(3) 0.028(3)
C12 0.038(3) 0.052(4) 0.051(5) 0.018(3) 0.017(3) 0.024(3)
C13 0.041(3) 0.041(3) 0.035(4) 0.012(3) 0.010(3) 0.019(3)
C14 0.062(4) 0.066(4) 0.065(6) 0.038(4) 0.047(4) 0.043(4)
C15 0.040(3) 0.054(4) 0.042(4) 0.026(3) 0.019(3) 0.024(3)
C16 0.043(3) 0.050(4) 0.067(6) 0.024(4) 0.026(4) 0.030(3)
C17 0.048(3) 0.049(4) 0.059(5) 0.025(4) 0.020(4) 0.019(3)
C18 0.038(3) 0.045(3) 0.034(4) 0.008(3) 0.012(3) 0.018(3)
C19 0.038(3) 0.045(3) 0.045(5) 0.018(3) 0.014(3) 0.021(3)
C20 0.044(3) 0.051(4) 0.050(5) 0.030(3) 0.016(3) 0.025(3)
C21 0.038(3) 0.059(4) 0.048(5) 0.021(4) 0.016(3) 0.020(3)
C22 0.063(4) 0.050(4) 0.048(5) 0.019(3) 0.026(4) 0.028(3)
C23 0.050(4) 0.074(5) 0.048(5) 0.024(4) 0.030(4) 0.025(4)
C24 0.038(3) 0.077(5) 0.061(6) 0.015(4) 0.018(4) 0.029(4)
C25 0.045(3) 0.041(3) 0.038(5) 0.002(3) 0.011(3) 0.015(3)
C26 0.048(4) 0.055(4) 0.067(6) 0.009(4) 0.013(4) 0.029(3)
C27 0.061(4) 0.050(4) 0.057(6) 0.013(4) 0.007(4) 0.031(3)
C28 0.057(4) 0.036(3) 0.053(5) 0.015(3) 0.012(4) 0.016(3)
C29 0.078(5) 0.055(4) 0.069(6) 0.032(4) 0.018(5) 0.036(4)
C30 0.088(5) 0.053(4) 0.079(7) 0.033(4) 0.031(5) 0.025(4)
C31 0.055(4) 0.044(4) 0.063(6) 0.020(4) 0.026(4) 0.014(3)
C32 0.045(3) 0.031(3) 0.030(4) 0.003(3) 0.003(3) 0.012(3)
C33 0.034(3) 0.041(3) 0.032(4) 0.004(3) 0.011(3) 0.017(3)
N1 0.048(3) 0.039(3) 0.037(4) 0.010(3) 0.012(3) 0.015(2)
N2 0.039(3) 0.039(3) 0.050(4) 0.009(3) 0.019(3) 0.015(2)
O1 0.065(3) 0.071(3) 0.075(4) 0.040(3) 0.040(3) 0.042(3)
O2 0.065(3) 0.076(3) 0.079(4) 0.045(3) 0.044(3) 0.042(3)
O3 0.053(2) 0.063(3) 0.056(3) 0.034(2) 0.035(2) 0.038(2)
O4 0.051(2) 0.059(3) 0.034(3) 0.017(2) -0.001(2) 0.020(2)
O5 0.042(2) 0.036(2) 0.037(3) 0.011(2) 0.008(2) 0.0113(18)
O1W 0.278(13) 0.204(11) 0.31(2) 0.088(12) 0.081(14) 0.080(11)

loop_
_atom_type_symbol
_atom_type_description
_atom_type_scat_dispersion_real
_atom_type_scat_dispersion_imag
_atom_type_scat_source
C C 0.0033 0.0016 'International Tables Vol C Tables 4.2.6.8 and 6.1.1.4'
H H 0.0000 0.0000 'International Tables Vol C Tables 4.2.6.8 and 6.1.1.4'
N N 0.0061 0.0033 'International Tables Vol C Tables 4.2.6.8 and 6.1.1.4'
O O 0.0106 0.0060 'International Tables Vol C Tables 4.2.6.8 and 6.1.1.4'
Pb Pb -3.3944 10.1111 'International Tables Vol C Tables 4.2.6.8 and 6.1.1.4'

loop_
_geom_angle_atom_site_label_1
_geom_angle_atom_site_label_2
_geom_angle_atom_site_label_3
_geom_angle
_geom_angle_site_symmetry_1
_geom_angle_site_symmetry_3
O5 Pb1 O1 84.54(16) 2_755 1
O5 Pb1 O1 84.54(16) 2_755 .
O1 Pb1 O1 0.00(16) 1 .
O5 Pb1 N2 75.51(15) 2_755 .
O1 Pb1 N2 76.06(15) 1 .
O1 Pb1 N2 76.06(15) . .
O5 Pb1 O4 51.90(13) 2_755 2_755
O1 Pb1 O4 119.38(15) 1 2_755
O1 Pb1 O4 119.38(15) . 2_755
N2 Pb1 O4 119.69(14) . 2_755
O5 Pb1 O2 84.77(15) 2_755 .
O1 Pb1 O2 50.67(14) 1 .
O1 Pb1 O2 50.67(14) . .
N2 Pb1 O2 124.70(15) . .
O4 Pb1 O2 81.76(13) 2_755 .
O5 Pb1 N1 76.73(15) 2_755 .
O1 Pb1 N1 137.59(16) 1 .
O1 Pb1 N1 137.59(16) . .
N2 Pb1 N1 62.60(15) . .
O4 Pb1 N1 77.04(13) 2_755 .
O2 Pb1 N1 157.68(15) . .
O5 Pb1 C1 26.27(16) 2_755 2_755
O1 Pb1 C1 103.80(17) 1 2_755
O1 Pb1 C1 103.80(17) . 2_755
N2 Pb1 C1 97.44(16) . 2_755
O4 Pb1 C1 25.69(15) 2_755 2_755
O2 Pb1 C1 83.73(15) . 2_755
N1 Pb1 C1 74.15(15) . 2_755
O4 C1 O5 122.9(5) . .
O4 C1 C2 120.0(5) . .
O5 C1 C2 117.0(6) . .
O4 C1 Pb1 68.5(3) . 2_755
O5 C1 Pb1 54.6(3) . 2_755
C2 C1 Pb1 168.4(4) . 2_755
C7 C2 C3 120.4(6) . .
C7 C2 C1 124.5(5) . .
C3 C2 C1 115.1(6) . .
C4 C3 C2 120.8(7) . .
C4 C3 H3 119.6 . .
C2 C3 H3 119.6 . .
C5 C4 C3 119.2(6) . .
C5 C4 H4 120.4 . .
C3 C4 H4 120.4 . .
C4 C5 C6 121.1(6) . .
C4 C5 H5 119.5 . .
C6 C5 H5 119.5 . .
C5 C6 C7 120.6(6) . .
C5 C6 H6 119.7 . .
C7 C6 H6 119.7 . .
C2 C7 C6 117.9(5) . .
C2 C7 C8 124.0(5) . .
C6 C7 C8 118.2(6) . .
C9 C8 C13 117.5(6) . .
C9 C8 C7 120.1(6) . .
C13 C8 C7 122.3(6) . .
C8 C9 C10 121.0(6) . .
C8 C9 H9 119.5 . .
C10 C9 H9 119.5 . .
C11 C10 C9 120.9(7) . .
C11 C10 H10 119.5 . .
C9 C10 H10 119.5 . .
C10 C11 C12 119.1(5) . .
C10 C11 C14 120.1(6) . .
C12 C11 C14 120.7(6) . .
C13 C12 C11 120.1(6) . .
C13 C12 H12 120.0 . .
C11 C12 H12 120.0 . .
C12 C13 C8 121.3(6) . .
C12 C13 H13 119.3 . .
C8 C13 H13 119.3 . .
O3 C14 C11 109.2(5) . .
O3 C14 H14A 109.8 . .
C11 C14 H14A 109.8 . .
O3 C14 H14B 109.8 . .
C11 C14 H14B 109.8 . .
H14A C14 H14B 108.3 . .
O3 C15 C16 124.1(5) . .
O3 C15 C20 115.8(5) . .
C16 C15 C20 120.1(5) . .
C15 C16 C17 118.8(5) . .
C15 C16 H16 120.6 . .
C17 C16 H16 120.6 . .
C16 C17 C18 122.2(6) . .
C16 C17 H17 118.9 . .
C18 C17 H17 118.9 . .
C19 C18 C17 117.6(5) . .
C19 C18 C21 121.5(5) . .
C17 C18 C21 120.9(6) . .
C18 C19 C20 121.3(5) . .
C18 C19 H19 119.3 . .
C20 C19 H19 119.3 . .
C19 C20 C15 119.9(5) . .
C19 C20 H20 120.1 . .
C15 C20 H20 120.1 . .
O2 C21 O1 122.2(6) . 1
O2 C21 O1 122.2(6) . .
O1 C21 O1 0.0(3) 1 .
O2 C21 C18 120.1(6) . .
O1 C21 C18 117.7(6) 1 .
O1 C21 C18 117.7(6) . .
N1 C22 C23 122.6(6) . .
N1 C22 H22 118.7 . .
C23 C22 H22 118.7 . .
C24 C23 C22 119.3(6) . .
C24 C23 H23 120.3 . .
C22 C23 H23 120.3 . .
C23 C24 C25 119.8(6) . .
C23 C24 H24 120.1 . .
C25 C24 H24 120.1 . .
C24 C25 C33 117.7(6) . .
C24 C25 C26 123.0(6) . .
C33 C25 C26 119.3(6) . .
C27 C26 C25 121.4(6) . .
C27 C26 H26 119.3 . .
C25 C26 H26 119.3 . .
C26 C27 C28 120.8(6) . .
C26 C27 H27 119.6 . .
C28 C27 H27 119.6 . .
C29 C28 C32 118.4(6) . .
C29 C28 C27 122.0(6) . .
C32 C28 C27 119.6(6) . .
C30 C29 C28 119.8(7) . .
C30 C29 H29 120.1 . .
C28 C29 H29 120.1 . .
C29 C30 C31 119.0(7) . .
C29 C30 H30 120.5 . .
C31 C30 H30 120.5 . .
N2 C31 C30 123.2(6) . .
N2 C31 H31 118.4 . .
C30 C31 H31 118.4 . .
N2 C32 C28 121.9(6) . .
N2 C32 C33 118.6(5) . .
C28 C32 C33 119.4(5) . .
N1 C33 C25 121.9(6) . .
N1 C33 C32 118.6(5) . .
C25 C33 C32 119.4(6) . .
C22 N1 C33 118.4(5) . .
C22 N1 Pb1 122.0(4) . .
C33 N1 Pb1 119.5(4) . .
C31 N2 C32 117.5(6) . .
C31 N2 Pb1 121.6(4) . .
C32 N2 Pb1 120.6(4) . .
O1 O1 C21 0(10) 1 .
O1 O1 Pb1 0(10) 1 .
C21 O1 Pb1 98.0(4) . .
C21 O2 Pb1 89.0(4) . .
C15 O3 C14 116.5(4) . .
C1 O4 Pb1 85.8(3) . 2_755
C1 O5 Pb1 99.1(4) . 2_755

loop_
_geom_bond_atom_site_label_1
_geom_bond_atom_site_label_2
_geom_bond_distance
_geom_bond_site_symmetry_2
Pb1 O5 2.351(4) 2_755
Pb1 O1 2.459(4) 1
Pb1 O1 2.459(4) .
Pb1 N2 2.610(5) .
Pb1 O4 2.656(4) 2_755
Pb1 O2 2.661(4) .
Pb1 N1 2.665(5) .
Pb1 C1 2.848(6) 2_755
C1 O4 1.238(7) .
C1 O5 1.277(7) .
C1 C2 1.509(8) .
C1 Pb1 2.848(6) 2_755
C2 C7 1.388(8) .
C2 C3 1.392(7) .
C3 C4 1.381(9) .
C3 H3 0.9300 .
C4 C5 1.365(10) .
C4 H4 0.9300 .
C5 C6 1.379(8) .
C5 H5 0.9300 .
C6 C7 1.410(8) .
C6 H6 0.9300 .
C7 C8 1.498(8) .
C8 C9 1.383(9) .
C8 C13 1.393(8) .
C9 C10 1.390(8) .
C9 H9 0.9300 .
C10 C11 1.364(9) .
C10 H10 0.9300 .
C11 C12 1.385(9) .
C11 C14 1.498(7) .
C12 C13 1.385(8) .
C12 H12 0.9300 .
C13 H13 0.9300 .
C14 O3 1.432(7) .
C14 H14A 0.9700 .
C14 H14B 0.9700 .
C15 O3 1.372(6) .
C15 C16 1.376(8) .
C15 C20 1.389(8) .
C16 C17 1.384(8) .
C16 H16 0.9300 .
C17 C18 1.393(8) .
C17 H17 0.9300 .
C18 C19 1.373(8) .
C18 C21 1.490(8) .
C19 C20 1.383(8) .
C19 H19 0.9300 .
C20 H20 0.9300 .
C21 O2 1.245(8) .
C21 O1 1.266(7) 1
C21 O1 1.266(7) .
C22 N1 1.328(7) .
C22 C23 1.395(8) .
C22 H22 0.9300 .
C23 C24 1.348(9) .
C23 H23 0.9300 .
C24 C25 1.395(9) .
C24 H24 0.9300 .
C25 C33 1.407(8) .
C25 C26 1.427(9) .
C26 C27 1.336(9) .
C26 H26 0.9300 .
C27 C28 1.438(9) .
C27 H27 0.9300 .
C28 C29 1.383(9) .
C28 C32 1.397(8) .
C29 C30 1.364(10) .
C29 H29 0.9300 .
C30 C31 1.390(10) .
C30 H30 0.9300 .
C31 N2 1.330(8) .
C31 H31 0.9300 .
C32 N2 1.370(7) .
C32 C33 1.438(8) .
C33 N1 1.349(7) .
O1 O1 0.000(11) 1
O4 Pb1 2.656(4) 2_755
O5 Pb1 2.351(4) 2_755

loop_
_geom_hbond_atom_site_label_D
_geom_hbond_atom_site_label_H
_geom_hbond_atom_site_label_A
_geom_hbond_distance_DH
_geom_hbond_distance_HA
_geom_hbond_distance_DA
_geom_hbond_angle_DHA
_geom_hbond_site_symmetry_A
C14 H14B O5 0.97 2.54 3.498(9) 170.4 2_855
C22 H22 O2 0.93 2.45 3.158(8) 132.8 2_656
C31 H31 O1 0.93 2.31 2.997(8) 129.9 1

loop_
_geom_torsion_atom_site_label_1
_geom_torsion_atom_site_label_2
_geom_torsion_atom_site_label_3
_geom_torsion_atom_site_label_4
_geom_torsion
_geom_torsion_site_symmetry_1
_geom_torsion_site_symmetry_4
O4 C1 C2 C7 122.1(7) . .
O5 C1 C2 C7 -61.6(7) . .
Pb1 C1 C2 C7 -103(2) 2_755 .
O4 C1 C2 C3 -58.6(7) . .
O5 C1 C2 C3 117.7(6) . .
Pb1 C1 C2 C3 76(2) 2_755 .
C7 C2 C3 C4 3.4(9) . .
C1 C2 C3 C4 -175.9(6) . .
C2 C3 C4 C5 -3.8(10) . .
C3 C4 C5 C6 2.2(11) . .
C4 C5 C6 C7 -0.2(11) . .
C3 C2 C7 C6 -1.4(8) . .
C1 C2 C7 C6 177.9(5) . .
C3 C2 C7 C8 179.1(5) . .
C1 C2 C7 C8 -1.7(9) . .
C5 C6 C7 C2 -0.2(9) . .
C5 C6 C7 C8 179.3(6) . .
C2 C7 C8 C9 143.6(6) . .
C6 C7 C8 C9 -35.9(8) . .
C2 C7 C8 C13 -35.6(8) . .
C6 C7 C8 C13 144.9(6) . .
C13 C8 C9 C10 0.0(8) . .
C7 C8 C9 C10 -179.3(5) . .
C8 C9 C10 C11 1.0(9) . .
C9 C10 C11 C12 -2.0(9) . .
C9 C10 C11 C14 173.8(5) . .
C10 C11 C12 C13 2.0(9) . .
C14 C11 C12 C13 -173.8(5) . .
C11 C12 C13 C8 -1.0(9) . .
C9 C8 C13 C12 0.0(8) . .
C7 C8 C13 C12 179.2(5) . .
C10 C11 C14 O3 115.5(7) . .
C12 C11 C14 O3 -68.7(8) . .
O3 C15 C16 C17 177.7(6) . .
C20 C15 C16 C17 -1.0(11) . .
C15 C16 C17 C18 0.0(11) . .
C16 C17 C18 C19 0.7(10) . .
C16 C17 C18 C21 -177.1(6) . .
C17 C18 C19 C20 -0.4(10) . .
C21 C18 C19 C20 177.4(6) . .
C18 C19 C20 C15 -0.6(10) . .
O3 C15 C20 C19 -177.4(6) . .
C16 C15 C20 C19 1.3(10) . .
C19 C18 C21 O2 -178.5(7) . .
C17 C18 C21 O2 -0.8(10) . .
C19 C18 C21 O1 0.6(10) . 1
C17 C18 C21 O1 178.4(6) . 1
C19 C18 C21 O1 0.6(10) . .
C17 C18 C21 O1 178.4(6) . .
N1 C22 C23 C24 -3.4(11) . .
C22 C23 C24 C25 1.1(11) . .
C23 C24 C25 C33 1.4(11) . .
C23 C24 C25 C26 -179.7(7) . .
C24 C25 C26 C27 -176.3(7) . .
C33 C25 C26 C27 2.5(11) . .
C25 C26 C27 C28 -0.1(11) . .
C26 C27 C28 C29 176.4(7) . .
C26 C27 C28 C32 -1.8(11) . .
C32 C28 C29 C30 -1.7(12) . .
C27 C28 C29 C30 -179.9(7) . .
C28 C29 C30 C31 0.2(12) . .
C29 C30 C31 N2 -0.2(12) . .
C29 C28 C32 N2 3.3(10) . .
C27 C28 C32 N2 -178.4(6) . .
C29 C28 C32 C33 -176.9(6) . .
C27 C28 C32 C33 1.3(10) . .
C24 C25 C33 N1 -2.0(10) . .
C26 C25 C33 N1 179.1(6) . .
C24 C25 C33 C32 175.9(6) . .
C26 C25 C33 C32 -3.0(9) . .
N2 C32 C33 N1 -1.2(9) . .
C28 C32 C33 N1 179.1(6) . .
N2 C32 C33 C25 -179.2(6) . .
C28 C32 C33 C25 1.1(9) . .
C23 C22 N1 C33 2.9(10) . .
C23 C22 N1 Pb1 -174.7(5) . .
C25 C33 N1 C22 -0.1(9) . .
C32 C33 N1 C22 -178.1(6) . .
C25 C33 N1 Pb1 177.5(4) . .
C32 C33 N1 Pb1 -0.4(7) . .
O5 Pb1 N1 C22 98.3(5) 2_755 .
O1 Pb1 N1 C22 164.5(5) 1 .
O1 Pb1 N1 C22 164.5(5) . .
N2 Pb1 N1 C22 178.6(6) . .
O4 Pb1 N1 C22 44.9(5) 2_755 .
O2 Pb1 N1 C22 63.4(7) . .
C1 Pb1 N1 C22 71.2(5) 2_755 .
O5 Pb1 N1 C33 -79.3(5) 2_755 .
O1 Pb1 N1 C33 -13.1(6) 1 .
O1 Pb1 N1 C33 -13.1(6) . .
N2 Pb1 N1 C33 1.1(4) . .
O4 Pb1 N1 C33 -132.7(5) 2_755 .
O2 Pb1 N1 C33 -114.1(5) . .
C1 Pb1 N1 C33 -106.3(5) 2_755 .
C30 C31 N2 C32 1.6(11) . .
C30 C31 N2 Pb1 176.3(6) . .
C28 C32 N2 C31 -3.2(9) . .
C33 C32 N2 C31 177.0(6) . .
C28 C32 N2 Pb1 -178.0(5) . .
C33 C32 N2 Pb1 2.3(7) . .
O5 Pb1 N2 C31 -93.9(5) 2_755 .
O1 Pb1 N2 C31 -6.0(5) 1 .
O1 Pb1 N2 C31 -6.0(5) . .
O4 Pb1 N2 C31 -122.1(5) 2_755 .
O2 Pb1 N2 C31 -20.9(6) . .
N1 Pb1 N2 C31 -176.2(6) . .
C1 Pb1 N2 C31 -108.4(5) 2_755 .
O5 Pb1 N2 C32 80.7(4) 2_755 .
O1 Pb1 N2 C32 168.5(5) 1 .
O1 Pb1 N2 C32 168.5(5) . .
O4 Pb1 N2 C32 52.4(5) 2_755 .
O2 Pb1 N2 C32 153.6(4) . .
N1 Pb1 N2 C32 -1.7(4) . .
C1 Pb1 N2 C32 66.1(5) 2_755 .
O2 C21 O1 O1 0.0(5) . 1
C18 C21 O1 O1 0.0(4) . 1
O2 C21 O1 Pb1 2.4(8) . .
O1 C21 O1 Pb1 0(100) 1 .
C18 C21 O1 Pb1 -176.8(5) . .
O5 Pb1 O1 O1 0.0(4) 2_755 1
N2 Pb1 O1 O1 0.0(4) . 1
O4 Pb1 O1 O1 0.0(4) 2_755 1
O2 Pb1 O1 O1 0.0(5) . 1
N1 Pb1 O1 O1 0.0(5) . 1
C1 Pb1 O1 O1 0.0(4) 2_755 1
O5 Pb1 O1 C21 -88.9(4) 2_755 .
O1 Pb1 O1 C21 0(9) 1 .
N2 Pb1 O1 C21 -165.3(5) . .
O4 Pb1 O1 C21 -48.8(5) 2_755 .
O2 Pb1 O1 C21 -1.2(4) . .
N1 Pb1 O1 C21 -152.4(4) . .
C1 Pb1 O1 C21 -70.9(4) 2_755 .
O1 C21 O2 Pb1 -2.2(7) 1 .
O1 C21 O2 Pb1 -2.2(7) . .
C18 C21 O2 Pb1 176.9(6) . .
O5 Pb1 O2 C21 88.4(4) 2_755 .
O1 Pb1 O2 C21 1.2(4) 1 .
O1 Pb1 O2 C21 1.2(4) . .
N2 Pb1 O2 C21 20.1(5) . .
O4 Pb1 O2 C21 140.6(5) 2_755 .
N1 Pb1 O2 C21 122.4(5) . .
C1 Pb1 O2 C21 114.8(5) 2_755 .
C16 C15 O3 C14 1.9(10) . .
C20 C15 O3 C14 -179.4(6) . .
C11 C14 O3 C15 -175.9(6) . .
O5 C1 O4 Pb1 -4.9(5) . 2_755
C2 C1 O4 Pb1 171.1(4) . 2_755
O4 C1 O5 Pb1 5.6(6) . 2_755
C2 C1 O5 Pb1 -170.6(4) . 2_755
